data_4510236
loop_
_publ_author_name
'Zhang, Hong-Mei'
'He, Yuan-Chun'
'Yang, Jin'
'Liu, Ying-Ying'
'Ma, Jian-Fang'

_publ_section_title
;
 Ten Coordination Polymers Constructed Using an Unprecedented
 Azamacrocyclic Octacarboxylate Ligand
 1,4,8,11-Tetrazacyclododecane-N,N&#x2032;,N&#x2033;,N&#x2034;-Tetra-Methylene-Isophthalic
 Acid: Syntheses, Structures, and Photoluminescent Properties
;
_journal_issue 5
_journal_name_full 'Crystal Growth &amp; Design'
_journal_page_first 2307
_journal_paper_doi 10.1021/cg500003u
_journal_volume 14
_journal_year 2014
_chemical_formula_moiety 'C46 H56 Cd3 N4 O23, 6H2O'
_chemical_formula_sum 'C46 H68 Cd3 N4 O29'
_chemical_formula_weight 1478.24
_chemical_name_systematic
;
 ?
;
_space_group_IT_number 15
_symmetry_cell_setting monoclinic
_symmetry_space_group_name_Hall '-C 2yc'
_symmetry_space_group_name_H-M 'C 1 2/c 1'
_atom_sites_solution_hydrogens geom
_atom_sites_solution_primary direct
_atom_sites_solution_secondary difmap
_audit_creation_method SHELXL-97
_cell_angle_alpha 90.00
_cell_angle_beta 124.366(9)
_cell_angle_gamma 90.00
_cell_formula_units_Z 4
_cell_length_a 24.6030(14)
_cell_length_b 13.1890(5)
_cell_length_c 20.2220(13)
_cell_measurement_reflns_used 4822
_cell_measurement_temperature 293(2)
_cell_measurement_theta_max 29.2198
_cell_measurement_theta_min 2.9577
_cell_volume 5416.4(8)
_computing_cell_refinement 'CrysAlisPro(1.171.35.21) (Agilent Tech., 2012)'
_computing_data_collection 'CrysAlisPro(1.171.35.21) (Agilent Tech., 2012)'
_computing_data_reduction 'CrysAlisPro(1.171.35.21) (Agilent Tech., 2012)'
_computing_structure_refinement 'SHELXL-97 (Sheldrick, 2008)'
_computing_structure_solution 'SHELXS-97 (Sheldrick, 2008)'
_diffrn_ambient_temperature 293(2)
_diffrn_detector_area_resol_mean 10.0
_diffrn_measured_fraction_theta_full 0.998
_diffrn_measured_fraction_theta_max 0.872
_diffrn_measurement_device_type 'Oxford Diffraction Gemini R Ultra'
_diffrn_measurement_method '\w scan'
_diffrn_radiation_monochromator graphite
_diffrn_radiation_source 'fine-focus sealed tube'
_diffrn_radiation_type MoK\a
_diffrn_radiation_wavelength 0.71069
_diffrn_reflns_av_R_equivalents 0.0494
_diffrn_reflns_av_sigmaI/netI 0.0653
_diffrn_reflns_limit_h_max 26
_diffrn_reflns_limit_h_min -32
_diffrn_reflns_limit_k_max 16
_diffrn_reflns_limit_k_min -10
_diffrn_reflns_limit_l_max 27
_diffrn_reflns_limit_l_min -27
_diffrn_reflns_number 19771
_diffrn_reflns_theta_full 25.00
_diffrn_reflns_theta_max 29.28
_diffrn_reflns_theta_min 2.96
_exptl_absorpt_coefficient_mu 1.265
_exptl_absorpt_correction_T_max 0.8232
_exptl_absorpt_correction_T_min 0.7511
_exptl_absorpt_correction_type multi-scan
_exptl_absorpt_process_details
;
CrysAlis (Oxford Diffraction, 2006)
;
_exptl_crystal_colour colorless
_exptl_crystal_density_diffrn 1.813
_exptl_crystal_density_method 'not measured'
_exptl_crystal_description block
_exptl_crystal_F_000 2992
_exptl_crystal_size_max 0.24
_exptl_crystal_size_mid 0.22
_exptl_crystal_size_min 0.16
_refine_diff_density_max 0.889
_refine_diff_density_min -0.745
_refine_diff_density_rms 0.124
_refine_ls_extinction_method none
_refine_ls_goodness_of_fit_ref 1.054
_refine_ls_hydrogen_treatment constr
_refine_ls_matrix_type full
_refine_ls_number_parameters 402
_refine_ls_number_reflns 6447
_refine_ls_number_restraints 24
_refine_ls_restrained_S_all 1.053
_refine_ls_R_factor_all 0.0850
_refine_ls_R_factor_gt 0.0495
_refine_ls_shift/su_max 0.015
_refine_ls_shift/su_mean 0.001
_refine_ls_structure_factor_coef Fsqd
_refine_ls_weighting_details 'calc w=1/[\s^2^(Fo^2^)+(0.0583P)^2^+8.8797P] where P=(Fo^2^+2Fc^2^)/3'
_refine_ls_weighting_scheme calc
_refine_ls_wR_factor_gt 0.1142
_refine_ls_wR_factor_ref 0.1319
_reflns_number_gt 4414
_reflns_number_total 6447
_reflns_threshold_expression >2\s(I)
_cod_data_source_file cg500003u_si_002.cif
_cod_data_source_block Compound-1
_cod_depositor_comments 'Adding full bibliography for 4510236--4510245.cif.'
_cod_original_cell_volume 5416.4(5)
_cod_original_sg_symbol_H-M 'C 2/c'
_cod_database_code 4510236

loop_
_symmetry_equiv_pos_as_xyz
'x, y, z'
'-x, y, -z+1/2'
'x+1/2, y+1/2, z'
'-x+1/2, y+1/2, -z+1/2'
'-x, -y, -z'
'x, -y, z-1/2'
'-x+1/2, -y+1/2, -z'
'x+1/2, -y+1/2, z-1/2'

loop_
_atom_site_label
_atom_site_type_symbol
_atom_site_fract_x
_atom_site_fract_y
_atom_site_fract_z
_atom_site_U_iso_or_equiv
_atom_site_adp_type
_atom_site_occupancy
_atom_site_symmetry_multiplicity
_atom_site_calc_flag
_atom_site_refinement_flags
Cd1 Cd 1.0000 0.12192(4) 0.7500 0.03522(15) Uani 1 2 d S
Cd2 Cd 0.688526(17) 0.65262(3) 0.43197(2) 0.03461(13) Uani 1 1 d .
C1 C 0.8105(2) 0.2475(3) 0.6334(3) 0.0268(10) Uani 1 1 d .
C2 C 0.7944(2) 0.3354(3) 0.5898(3) 0.0271(10) Uani 1 1 d .
H2 H 0.8265 0.3699 0.5879 0.033 Uiso 1 1 calc R
C3 C 0.7308(2) 0.3732(3) 0.5484(3) 0.0245(9) Uani 1 1 d .
C4 C 0.6846(2) 0.3236(3) 0.5539(3) 0.0247(9) Uani 1 1 d .
H4 H 0.6421 0.3494 0.5268 0.030 Uiso 1 1 calc R
C5 C 0.6998(2) 0.2359(3) 0.5988(3) 0.0250(9) Uani 1 1 d .
C6 C 0.7626(2) 0.1978(4) 0.6375(3) 0.0281(10) Uani 1 1 d .
H6 H 0.7732 0.1380 0.6667 0.034 Uiso 1 1 calc R
C7 C 0.8793(2) 0.2090(4) 0.6782(3) 0.0315(11) Uani 1 1 d .
C8 C 0.7146(2) 0.4705(3) 0.5045(3) 0.0261(9) Uani 1 1 d .
C9 C 0.6511(2) 0.1891(4) 0.6119(3) 0.0290(10) Uani 1 1 d .
H9A H 0.6311 0.2430 0.6239 0.035 Uiso 1 1 calc R
H9B H 0.6751 0.1461 0.6590 0.035 Uiso 1 1 calc R
C10 C 0.6217(2) 0.0405(4) 0.5215(3) 0.0343(11) Uani 1 1 d .
H10A H 0.6529 0.0656 0.5104 0.041 Uiso 1 1 calc R
H10B H 0.5852 0.0098 0.4728 0.041 Uiso 1 1 calc R
C11 C 0.6546(2) -0.0388(4) 0.5857(3) 0.0314(10) Uani 1 1 d .
H11A H 0.6600 -0.1002 0.5635 0.038 Uiso 1 1 calc R
H11B H 0.6981 -0.0152 0.6281 0.038 Uiso 1 1 calc R
C12 C 0.5604(2) -0.1260(4) 0.5647(3) 0.0362(12) Uani 1 1 d .
H12A H 0.5763 -0.1914 0.5606 0.043 Uiso 1 1 calc R
H12B H 0.5364 -0.0952 0.5119 0.043 Uiso 1 1 calc R
C13 C 0.5139(2) -0.1423(5) 0.5894(3) 0.0423(13) Uani 1 1 d .
H13A H 0.5041 -0.0771 0.6027 0.051 Uiso 1 1 calc R
H13B H 0.5357 -0.1835 0.6375 0.051 Uiso 1 1 calc R
C14 C 0.4499(2) -0.1928(4) 0.5267(3) 0.0420(13) Uani 1 1 d .
H14A H 0.4598 -0.2527 0.5075 0.050 Uiso 1 1 calc R
H14B H 0.4280 -0.2151 0.5517 0.050 Uiso 1 1 calc R
C15 C 0.6588(2) -0.1092(4) 0.6983(3) 0.0346(11) Uani 1 1 d .
H15A H 0.6788 -0.1697 0.6936 0.042 Uiso 1 1 calc R
H15B H 0.6320 -0.1296 0.7173 0.042 Uiso 1 1 calc R
C16 C 0.7117(2) -0.0392(4) 0.7580(3) 0.0293(10) Uani 1 1 d .
C17 C 0.6966(2) 0.0421(4) 0.7887(3) 0.0304(10) Uani 1 1 d .
H17 H 0.6533 0.0526 0.7722 0.036 Uiso 1 1 calc R
C18 C 0.7454(2) 0.1074(4) 0.8435(3) 0.0315(10) Uani 1 1 d .
C19 C 0.8098(2) 0.0921(4) 0.8672(3) 0.0314(10) Uani 1 1 d .
H19 H 0.8427 0.1361 0.9038 0.038 Uiso 1 1 calc R
C20 C 0.8252(2) 0.0132(4) 0.8372(3) 0.0290(10) Uani 1 1 d .
C21 C 0.7768(2) -0.0529(4) 0.7840(3) 0.0294(10) Uani 1 1 d .
H21 H 0.7879 -0.1078 0.7650 0.035 Uiso 1 1 calc R
C22 C 0.7287(3) 0.1926(4) 0.8777(4) 0.0443(13) Uani 1 1 d .
C23 C 0.8946(2) -0.0039(4) 0.8622(3) 0.0377(12) Uani 1 1 d .
N1 N 0.59674(17) 0.1269(3) 0.5439(2) 0.0286(8) Uani 1 1 d .
N2 N 0.61674(17) -0.0621(3) 0.6196(2) 0.0278(8) Uani 1 1 d .
O1 O 0.92326(16) 0.2634(3) 0.6851(3) 0.0569(11) Uani 1 1 d .
O2 O 0.89190(16) 0.1220(3) 0.7077(2) 0.0418(9) Uani 1 1 d .
O1W O 0.96809(16) 0.0911(3) 0.6208(2) 0.0470(9) Uani 1 1 d .
O3 O 0.65650(14) 0.5010(3) 0.46495(19) 0.0326(7) Uani 1 1 d .
O2W O 1.014(3) -0.068(4) 0.743(4) 0.133(19) Uani 0.25 1 d PU
O2W' O 0.9858(9) -0.0620(15) 0.7587(13) 0.024(4) Uani 0.25 1 d PU
O4 O 0.76011(15) 0.5207(3) 0.5091(2) 0.0360(8) Uani 1 1 d .
O3W O 0.6677(2) 0.5579(3) 0.3267(3) 0.0646(12) Uani 1 1 d .
O5 O 0.7710(2) 0.2321(3) 0.9424(2) 0.0457(9) Uani 1 1 d .
O4W O 0.58371(19) 0.6996(4) 0.3835(3) 0.0619(11) Uani 1 1 d .
O6 O 0.6701(2) 0.2207(4) 0.8380(3) 0.0804(15) Uani 1 1 d .
O5W O 1.02475(19) -0.1515(3) 0.9546(2) 0.0541(10) Uani 1 1 d .
O7 O 0.93707(17) 0.0605(4) 0.9069(2) 0.0558(11) Uani 1 1 d .
H7 H 0.9729 0.0434 0.9165 0.084 Uiso 1 1 calc R
O6W O 0.5401(3) 0.1508(6) 0.6391(5) 0.128(3) Uani 1 1 d .
O8 O 0.90659(17) -0.0797(3) 0.8361(2) 0.0539(11) Uani 1 1 d .
O7W O 0.5980(4) 0.0810(7) 0.8757(5) 0.061(2) Uani 0.50 1 d P
O8W O 0.9861(19) 0.4599(16) 0.7321(15) 0.112(10) Uani 0.35 1 d PU
O8W' O 0.9696(16) 0.467(2) 0.749(2) 0.042(7) Uani 0.15 1 d PU

loop_
_atom_site_aniso_label
_atom_site_aniso_U_11
_atom_site_aniso_U_22
_atom_site_aniso_U_33
_atom_site_aniso_U_23
_atom_site_aniso_U_13
_atom_site_aniso_U_12
Cd1 0.0218(2) 0.0356(3) 0.0402(3) 0.000 0.0127(2) 0.000
Cd2 0.0390(2) 0.0254(2) 0.0380(2) 0.00301(16) 0.02091(18) -0.00519(14)
C1 0.027(2) 0.019(2) 0.028(2) -0.0019(19) 0.012(2) -0.0004(17)
C2 0.025(2) 0.028(3) 0.030(2) -0.006(2) 0.016(2) -0.0049(18)
C3 0.024(2) 0.026(2) 0.025(2) -0.0025(18) 0.0151(19) -0.0001(17)
C4 0.021(2) 0.025(2) 0.026(2) -0.0008(18) 0.0112(19) -0.0017(17)
C5 0.023(2) 0.024(2) 0.023(2) 0.0003(18) 0.0098(19) -0.0045(17)
C6 0.027(2) 0.021(2) 0.024(2) 0.0017(19) 0.008(2) -0.0012(18)
C7 0.025(2) 0.031(3) 0.035(3) -0.004(2) 0.014(2) 0.0020(19)
C8 0.035(2) 0.019(2) 0.027(2) -0.0021(18) 0.020(2) -0.0014(18)
C9 0.028(2) 0.026(3) 0.028(2) -0.001(2) 0.013(2) -0.0072(19)
C10 0.033(2) 0.038(3) 0.031(3) -0.006(2) 0.018(2) -0.011(2)
C11 0.027(2) 0.030(3) 0.039(3) -0.004(2) 0.020(2) -0.0022(19)
C12 0.028(2) 0.035(3) 0.039(3) -0.003(2) 0.015(2) -0.007(2)
C13 0.028(2) 0.053(4) 0.029(3) 0.010(2) 0.006(2) -0.008(2)
C14 0.025(2) 0.044(3) 0.042(3) 0.017(3) 0.010(2) -0.005(2)
C15 0.031(2) 0.025(3) 0.038(3) 0.004(2) 0.014(2) -0.0004(19)
C16 0.032(2) 0.026(3) 0.030(2) 0.003(2) 0.017(2) -0.0018(19)
C17 0.030(2) 0.033(3) 0.032(3) 0.005(2) 0.019(2) 0.0056(19)
C18 0.041(3) 0.023(3) 0.035(3) -0.001(2) 0.024(2) 0.003(2)
C19 0.034(2) 0.026(3) 0.027(2) -0.003(2) 0.013(2) -0.0042(19)
C20 0.028(2) 0.031(3) 0.026(2) 0.000(2) 0.014(2) -0.0007(19)
C21 0.032(2) 0.027(3) 0.029(2) 0.000(2) 0.017(2) 0.0061(19)
C22 0.059(3) 0.029(3) 0.058(4) 0.003(3) 0.041(3) 0.008(3)
C23 0.028(2) 0.053(4) 0.026(3) 0.002(2) 0.012(2) 0.003(2)
N1 0.0229(18) 0.030(2) 0.028(2) 0.0035(17) 0.0117(17) -0.0043(15)
N2 0.0252(18) 0.023(2) 0.031(2) 0.0015(17) 0.0127(17) -0.0043(15)
O1 0.0281(18) 0.040(2) 0.092(3) 0.010(2) 0.027(2) 0.0012(16)
O2 0.0270(16) 0.039(2) 0.050(2) 0.0100(18) 0.0161(17) 0.0069(15)
O1W 0.0339(18) 0.058(3) 0.043(2) -0.0054(19) 0.0186(18) -0.0038(17)
O3 0.0262(16) 0.0300(19) 0.0370(19) 0.0072(15) 0.0151(15) 0.0026(13)
O2W 0.14(2) 0.12(2) 0.13(2) -0.003(10) 0.070(12) 0.000(9)
O2W' 0.017(7) 0.013(6) 0.022(7) 0.001(5) 0.000(5) 0.004(4)
O4 0.0369(18) 0.027(2) 0.049(2) 0.0066(16) 0.0267(17) -0.0022(14)
O3W 0.104(3) 0.046(3) 0.060(3) -0.010(2) 0.057(3) -0.019(2)
O5 0.075(3) 0.026(2) 0.045(2) -0.0071(17) 0.039(2) -0.0021(18)
O4W 0.054(2) 0.060(3) 0.069(3) 0.017(2) 0.033(2) 0.013(2)
O6 0.064(3) 0.061(3) 0.104(4) -0.026(3) 0.041(3) 0.017(2)
O5W 0.047(2) 0.058(3) 0.053(2) 0.003(2) 0.026(2) 0.0114(18)
O7 0.0293(18) 0.082(3) 0.052(2) -0.021(2) 0.0202(19) -0.0115(19)
O6W 0.115(5) 0.145(7) 0.180(7) 0.055(5) 0.117(5) 0.052(4)
O8 0.0335(19) 0.060(3) 0.060(3) -0.012(2) 0.0212(19) 0.0123(18)
O7W 0.070(5) 0.060(6) 0.066(5) 0.027(5) 0.046(5) -0.003(4)
O8W 0.117(14) 0.101(11) 0.107(14) -0.001(8) 0.057(10) -0.008(9)
O8W' 0.043(11) 0.040(11) 0.058(11) 0.004(8) 0.038(9) -0.004(8)

loop_
_atom_type_symbol
_atom_type_description
_atom_type_scat_dispersion_real
_atom_type_scat_dispersion_imag
_atom_type_scat_source
C C 0.0033 0.0016 'International Tables Vol C Tables 4.2.6.8 and 6.1.1.4'
H H 0.0000 0.0000 'International Tables Vol C Tables 4.2.6.8 and 6.1.1.4'
N N 0.0061 0.0033 'International Tables Vol C Tables 4.2.6.8 and 6.1.1.4'
O O 0.0106 0.0060 'International Tables Vol C Tables 4.2.6.8 and 6.1.1.4'
Cd Cd -0.8075 1.2024 'International Tables Vol C Tables 4.2.6.8 and 6.1.1.4'

loop_
_geom_angle_atom_site_label_1
_geom_angle_atom_site_label_2
_geom_angle_atom_site_label_3
_geom_angle
_geom_angle_site_symmetry_1
_geom_angle_site_symmetry_3
O2 Cd1 O2 179.92(19) . 2_756
O2 Cd1 O1W 90.22(12) . 2_756
O2 Cd1 O1W 89.79(13) 2_756 2_756
O2 Cd1 O1W 89.79(13) . .
O2 Cd1 O1W 90.22(12) 2_756 .
O1W Cd1 O1W 159.6(2) 2_756 .
O2 Cd1 O1 125.64(13) . 2_756
O2 Cd1 O1 54.29(12) 2_756 2_756
O1W Cd1 O1 81.97(15) 2_756 2_756
O1W Cd1 O1 114.20(15) . 2_756
O2 Cd1 O1 54.29(12) . .
O2 Cd1 O1 125.64(13) 2_756 .
O1W Cd1 O1 114.20(14) 2_756 .
O1W Cd1 O1 81.97(15) . .
O1 Cd1 O1 80.42(18) 2_756 .
O2 Cd1 O2W' 98.9(4) . 2_756
O2 Cd1 O2W' 81.2(4) 2_756 2_756
O1W Cd1 O2W' 86.3(5) 2_756 2_756
O1W Cd1 O2W' 73.5(5) . 2_756
O1 Cd1 O2W' 133.7(4) 2_756 2_756
O1 Cd1 O2W' 144.0(4) . 2_756
O2 Cd1 O2W' 81.2(4) . .
O2 Cd1 O2W' 98.9(4) 2_756 .
O1W Cd1 O2W' 73.5(5) 2_756 .
O1W Cd1 O2W' 86.3(5) . .
O1 Cd1 O2W' 144.0(4) 2_756 .
O1 Cd1 O2W' 133.7(4) . .
O2W' Cd1 O2W' 22.0(10) 2_756 .
O2 Cd1 O2W 81.7(13) . 2_756
O2 Cd1 O2W 98.4(13) 2_756 2_756
O1W Cd1 O2W 74.6(15) 2_756 2_756
O1W Cd1 O2W 85.2(15) . 2_756
O1 Cd1 O2W 144.2(14) 2_756 2_756
O1 Cd1 O2W 133.9(14) . 2_756
O2W' Cd1 O2W 20.9(9) 2_756 2_756
O2W' Cd1 O2W 1.2(19) . 2_756
O2 Cd1 O2W 98.4(13) . .
O2 Cd1 O2W 81.7(13) 2_756 .
O1W Cd1 O2W 85.2(15) 2_756 .
O1W Cd1 O2W 74.6(15) . .
O1 Cd1 O2W 133.9(14) 2_756 .
O1 Cd1 O2W 144.2(15) . .
O2W' Cd1 O2W 1.2(19) 2_756 .
O2W' Cd1 O2W 20.9(9) . .
O2W Cd1 O2W 20(3) 2_756 .
O2 Cd1 C7 152.71(15) . 2_756
O2 Cd1 C7 27.22(13) 2_756 2_756
O1W Cd1 C7 84.18(13) 2_756 2_756
O1W Cd1 C7 104.54(13) . 2_756
O1 Cd1 C7 27.12(13) 2_756 2_756
O1 Cd1 C7 104.13(14) . 2_756
O2W' Cd1 C7 107.3(4) 2_756 2_756
O2W' Cd1 C7 122.2(4) . 2_756
O2W Cd1 C7 122.0(13) 2_756 2_756
O2W Cd1 C7 107.7(13) . 2_756
O2 Cd1 C7 27.22(13) . .
O2 Cd1 C7 152.71(15) 2_756 .
O1W Cd1 C7 104.54(13) 2_756 .
O1W Cd1 C7 84.18(13) . .
O1 Cd1 C7 104.13(14) 2_756 .
O1 Cd1 C7 27.12(13) . .
O2W' Cd1 C7 122.2(4) 2_756 .
O2W' Cd1 C7 107.3(4) . .
O2W Cd1 C7 107.7(13) 2_756 .
O2W Cd1 C7 122.0(13) . .
C7 Cd1 C7 130.0(2) 2_756 .
O3W Cd2 O4W 98.39(17) . .
O3W Cd2 O4 84.40(15) . .
O4W Cd2 O4 137.46(13) . .
O3W Cd2 O6 78.25(19) . 6_565
O4W Cd2 O6 78.74(16) . 6_565
O4 Cd2 O6 142.18(14) . 6_565
O3W Cd2 O3 82.21(13) . .
O4W Cd2 O3 82.83(14) . .
O4 Cd2 O3 55.32(10) . .
O6 Cd2 O3 150.73(14) 6_565 .
O3W Cd2 O5 168.84(16) . 4_656
O4W Cd2 O5 91.68(15) . 4_656
O4 Cd2 O5 84.93(13) . 4_656
O6 Cd2 O5 108.64(16) 6_565 4_656
O3 Cd2 O5 94.36(12) . 4_656
O3W Cd2 O5 99.25(14) . 6_565
O4W Cd2 O5 123.55(15) . 6_565
O4 Cd2 O5 97.42(12) . 6_565
O6 Cd2 O5 53.58(14) 6_565 6_565
O3 Cd2 O5 152.60(12) . 6_565
O5 Cd2 O5 78.92(12) 4_656 6_565
O3W Cd2 C8 82.96(14) . .
O4W Cd2 C8 110.01(15) . .
O4 Cd2 C8 27.78(12) . .
O6 Cd2 C8 160.33(17) 6_565 .
O3 Cd2 C8 27.55(11) . .
O5 Cd2 C8 89.10(13) 4_656 .
O5 Cd2 C8 125.12(13) 6_565 .
O3W Cd2 C22 88.65(16) . 6_565
O4W Cd2 C22 101.64(17) . 6_565
O4 Cd2 C22 120.89(14) . 6_565
O6 Cd2 C22 26.89(16) 6_565 6_565
O3 Cd2 C22 170.35(14) . 6_565
O5 Cd2 C22 94.05(15) 4_656 6_565
O5 Cd2 C22 26.69(14) 6_565 6_565
C8 Cd2 C22 148.08(15) . 6_565
C2 C1 C6 119.3(4) . .
C2 C1 C7 119.7(4) . .
C6 C1 C7 120.9(4) . .
C1 C2 C3 120.6(4) . .
C1 C2 H2 119.7 . .
C3 C2 H2 119.7 . .
C4 C3 C2 119.1(4) . .
C4 C3 C8 120.5(4) . .
C2 C3 C8 120.2(4) . .
C3 C4 C5 121.6(4) . .
C3 C4 H4 119.2 . .
C5 C4 H4 119.2 . .
C6 C5 C4 118.5(4) . .
C6 C5 C9 120.2(4) . .
C4 C5 C9 121.0(4) . .
C5 C6 C1 120.8(4) . .
C5 C6 H6 119.6 . .
C1 C6 H6 119.6 . .
O1 C7 O2 120.9(4) . .
O1 C7 C1 119.4(5) . .
O2 C7 C1 119.6(4) . .
O1 C7 Cd1 64.1(2) . .
O2 C7 Cd1 57.0(2) . .
C1 C7 Cd1 174.2(3) . .
O3 C8 O4 121.9(4) . .
O3 C8 C3 119.2(4) . .
O4 C8 C3 119.0(4) . .
O3 C8 Cd2 61.9(2) . .
O4 C8 Cd2 60.0(2) . .
C3 C8 Cd2 177.0(3) . .
C5 C9 N1 116.7(4) . .
C5 C9 H9A 108.1 . .
N1 C9 H9A 108.1 . .
C5 C9 H9B 108.1 . .
N1 C9 H9B 108.1 . .
H9A C9 H9B 107.3 . .
N1 C10 C11 112.7(4) . .
N1 C10 H10A 109.1 . .
C11 C10 H10A 109.1 . .
N1 C10 H10B 109.1 . .
C11 C10 H10B 109.1 . .
H10A C10 H10B 107.8 . .
N2 C11 C10 112.0(4) . .
N2 C11 H11A 109.2 . .
C10 C11 H11A 109.2 . .
N2 C11 H11B 109.2 . .
C10 C11 H11B 109.2 . .
H11A C11 H11B 107.9 . .
N2 C12 C13 113.9(4) . .
N2 C12 H12A 108.8 . .
C13 C12 H12A 108.8 . .
N2 C12 H12B 108.8 . .
C13 C12 H12B 108.8 . .
H12A C12 H12B 107.7 . .
C12 C13 C14 114.4(5) . .
C12 C13 H13A 108.7 . .
C14 C13 H13A 108.7 . .
C12 C13 H13B 108.7 . .
C14 C13 H13B 108.7 . .
H13A C13 H13B 107.6 . .
N1 C14 C13 114.7(4) 5_656 .
N1 C14 H14A 108.6 5_656 .
C13 C14 H14A 108.6 . .
N1 C14 H14B 108.6 5_656 .
C13 C14 H14B 108.6 . .
H14A C14 H14B 107.6 . .
N2 C15 C16 112.1(4) . .
N2 C15 H15A 109.2 . .
C16 C15 H15A 109.2 . .
N2 C15 H15B 109.2 . .
C16 C15 H15B 109.2 . .
H15A C15 H15B 107.9 . .
C21 C16 C17 118.3(4) . .
C21 C16 C15 121.3(4) . .
C17 C16 C15 120.4(4) . .
C18 C17 C16 120.5(4) . .
C18 C17 H17 119.7 . .
C16 C17 H17 119.7 . .
C17 C18 C19 119.5(4) . .
C17 C18 C22 119.9(4) . .
C19 C18 C22 120.5(5) . .
C20 C19 C18 120.6(4) . .
C20 C19 H19 119.7 . .
C18 C19 H19 119.7 . .
C19 C20 C21 119.8(4) . .
C19 C20 C23 121.1(4) . .
C21 C20 C23 119.1(4) . .
C20 C21 C16 121.2(4) . .
C20 C21 H21 119.4 . .
C16 C21 H21 119.4 . .
O5 C22 O6 122.2(5) . .
O5 C22 C18 121.3(5) . .
O6 C22 C18 116.5(5) . .
O5 C22 Cd2 62.8(3) . 6_566
O6 C22 Cd2 59.4(3) . 6_566
C18 C22 Cd2 175.8(4) . 6_566
O8 C23 O7 123.5(5) . .
O8 C23 C20 118.5(5) . .
O7 C23 C20 118.0(5) . .
C10 N1 C14 112.3(4) . 5_656
C10 N1 C9 112.9(3) . .
C14 N1 C9 111.1(4) 5_656 .
C12 N2 C15 111.6(4) . .
C12 N2 C11 110.3(4) . .
C15 N2 C11 110.6(3) . .
C7 O1 Cd1 88.7(3) . .
C7 O2 Cd1 95.8(3) . .
C8 O3 Cd2 90.5(3) . .
O2W' O2W O2W 109(10) 2_756 2_756
O2W' O2W O2W' 105(10) 2_756 .
O2W O2W O2W' 6(4) 2_756 .
O2W' O2W Cd1 35(10) 2_756 .
O2W O2W Cd1 80.1(13) 2_756 .
O2W' O2W Cd1 75(4) . .
O2W O2W' O2W 65(10) 2_756 .
O2W O2W' O2W' 70(10) 2_756 2_756
O2W O2W' O2W' 5(4) . 2_756
O2W O2W' Cd1 144(10) 2_756 .
O2W O2W' Cd1 84(4) . .
O2W' O2W' Cd1 79.0(5) 2_756 .
C8 O4 Cd2 92.2(3) . .
C22 O5 Cd2 122.5(4) . 4_646
C22 O5 Cd2 90.5(3) . 6_566
Cd2 O5 Cd2 101.08(12) 4_646 6_566
C22 O6 Cd2 93.7(4) . 6_566
C23 O7 H7 109.5 . .
O8W O8W O8W' 89(7) 2_756 .
O8W O8W O8W' 46(6) 2_756 2_756
O8W' O8W O8W' 133(4) . 2_756
O8W O8W' O8W 45(4) . 2_756
O8W O8W' O8W' 27(3) . 2_756
O8W O8W' O8W' 19(2) 2_756 2_756

loop_
_geom_bond_atom_site_label_1
_geom_bond_atom_site_label_2
_geom_bond_distance
_geom_bond_site_symmetry_2
Cd1 O2 2.289(3) .
Cd1 O2 2.289(3) 2_756
Cd1 O1W 2.300(4) 2_756
Cd1 O1W 2.300(4) .
Cd1 O1 2.444(4) 2_756
Cd1 O1 2.444(4) .
Cd1 O2W' 2.47(2) 2_756
Cd1 O2W' 2.47(2) .
Cd1 O2W 2.55(5) 2_756
Cd1 O2W 2.55(5) .
Cd1 C7 2.715(4) 2_756
Cd1 C7 2.715(4) .
Cd2 O3W 2.263(4) .
Cd2 O4W 2.268(4) .
Cd2 O4 2.337(3) .
Cd2 O6 2.373(5) 6_565
Cd2 O3 2.378(3) .
Cd2 O5 2.385(4) 4_656
Cd2 O5 2.448(4) 6_565
Cd2 C8 2.696(4) .
Cd2 C22 2.752(5) 6_565
C1 C2 1.373(6) .
C1 C6 1.392(6) .
C1 C7 1.488(6) .
C2 C3 1.385(6) .
C2 H2 0.9300 .
C3 C4 1.369(6) .
C3 C8 1.482(6) .
C4 C5 1.385(6) .
C4 H4 0.9300 .
C5 C6 1.375(6) .
C5 C9 1.497(6) .
C6 H6 0.9300 .
C7 O1 1.238(6) .
C7 O2 1.248(6) .
C8 O3 1.247(5) .
C8 O4 1.258(5) .
C9 N1 1.509(6) .
C9 H9A 0.9700 .
C9 H9B 0.9700 .
C10 N1 1.482(6) .
C10 C11 1.500(7) .
C10 H10A 0.9700 .
C10 H10B 0.9700 .
C11 N2 1.467(5) .
C11 H11A 0.9700 .
C11 H11B 0.9700 .
C12 N2 1.458(6) .
C12 C13 1.501(7) .
C12 H12A 0.9700 .
C12 H12B 0.9700 .
C13 C14 1.509(7) .
C13 H13A 0.9700 .
C13 H13B 0.9700 .
C14 N1 1.505(6) 5_656
C14 H14A 0.9700 .
C14 H14B 0.9700 .
C15 N2 1.460(6) .
C15 C16 1.494(7) .
C15 H15A 0.9700 .
C15 H15B 0.9700 .
C16 C21 1.386(6) .
C16 C17 1.391(7) .
C17 C18 1.381(7) .
C17 H17 0.9300 .
C18 C19 1.386(6) .
C18 C22 1.494(7) .
C19 C20 1.361(7) .
C19 H19 0.9300 .
C20 C21 1.375(6) .
C20 C23 1.500(6) .
C21 H21 0.9300 .
C22 O5 1.236(7) .
C22 O6 1.247(7) .
C22 Cd2 2.752(5) 6_566
C23 O8 1.241(6) .
C23 O7 1.250(6) .
N1 C14 1.505(6) 5_656
O2W O2W' 0.09(7) 2_756
O2W O2W 0.88(12) 2_756
O2W O2W' 0.91(4) .
O2W' O2W 0.09(7) 2_756
O2W' O2W' 0.94(5) 2_756
O5 Cd2 2.385(4) 4_646
O5 Cd2 2.448(4) 6_566
O6 Cd2 2.373(5) 6_566
O7 H7 0.8200 .
O8W O8W 0.66(6) 2_756
O8W O8W' 0.67(5) .
O8W O8W' 0.93(4) 2_756
O8W' O8W 0.93(4) 2_756
O8W' O8W' 1.48(6) 2_756

loop_
_geom_torsion_atom_site_label_1
_geom_torsion_atom_site_label_2
_geom_torsion_atom_site_label_3
_geom_torsion_atom_site_label_4
_geom_torsion
_geom_torsion_site_symmetry_1
_geom_torsion_site_symmetry_4
C6 C1 C2 C3 -1.5(7) . .
C7 C1 C2 C3 -179.2(4) . .
C1 C2 C3 C4 2.2(7) . .
C1 C2 C3 C8 177.2(4) . .
C2 C3 C4 C5 -0.9(7) . .
C8 C3 C4 C5 -175.9(4) . .
C3 C4 C5 C6 -1.0(7) . .
C3 C4 C5 C9 172.9(4) . .
C4 C5 C6 C1 1.7(7) . .
C9 C5 C6 C1 -172.3(4) . .
C2 C1 C6 C5 -0.5(7) . .
C7 C1 C6 C5 177.2(4) . .
C2 C1 C7 O1 10.2(7) . .
C6 C1 C7 O1 -167.4(5) . .
C2 C1 C7 O2 -169.1(4) . .
C6 C1 C7 O2 13.2(7) . .
C2 C1 C7 Cd1 -116(3) . .
C6 C1 C7 Cd1 66(4) . .
O2 Cd1 C7 O1 175.3(5) . .
O2 Cd1 C7 O1 -4.6(5) 2_756 .
O1W Cd1 C7 O1 115.0(3) 2_756 .
O1W Cd1 C7 O1 -83.7(3) . .
O1 Cd1 C7 O1 29.8(4) 2_756 .
O2W' Cd1 C7 O1 -150.1(7) 2_756 .
O2W' Cd1 C7 O1 -168.0(6) . .
O2W Cd1 C7 O1 -166.8(16) 2_756 .
O2W Cd1 C7 O1 -151.6(18) . .
C7 Cd1 C7 O1 20.4(3) 2_756 .
O2 Cd1 C7 O2 -179.93(16) 2_756 .
O1W Cd1 C7 O2 -60.3(3) 2_756 .
O1W Cd1 C7 O2 101.0(3) . .
O1 Cd1 C7 O2 -145.5(3) 2_756 .
O1 Cd1 C7 O2 -175.3(5) . .
O2W' Cd1 C7 O2 34.6(7) 2_756 .
O2W' Cd1 C7 O2 16.7(6) . .
O2W Cd1 C7 O2 17.9(16) 2_756 .
O2W Cd1 C7 O2 33.1(18) . .
C7 Cd1 C7 O2 -154.9(3) 2_756 .
O2 Cd1 C7 C1 -56(3) . .
O2 Cd1 C7 C1 124(3) 2_756 .
O1W Cd1 C7 C1 -116(3) 2_756 .
O1W Cd1 C7 C1 45(3) . .
O1 Cd1 C7 C1 158(3) 2_756 .
O1 Cd1 C7 C1 129(4) . .
O2W' Cd1 C7 C1 -22(4) 2_756 .
O2W' Cd1 C7 C1 -39(4) . .
O2W Cd1 C7 C1 -38(4) 2_756 .
O2W Cd1 C7 C1 -23(4) . .
C7 Cd1 C7 C1 149(3) 2_756 .
C4 C3 C8 O3 -8.0(6) . .
C2 C3 C8 O3 177.1(4) . .
C4 C3 C8 O4 170.9(4) . .
C2 C3 C8 O4 -4.1(6) . .
C4 C3 C8 Cd2 102(6) . .
C2 C3 C8 Cd2 -73(6) . .
O3W Cd2 C8 O3 -86.6(3) . .
O4W Cd2 C8 O3 9.8(3) . .
O4 Cd2 C8 O3 -178.0(4) . .
O6 Cd2 C8 O3 -103.9(5) 6_565 .
O5 Cd2 C8 O3 101.2(3) 4_656 .
O5 Cd2 C8 O3 177.0(2) 6_565 .
C22 Cd2 C8 O3 -162.6(3) 6_565 .
O3W Cd2 C8 O4 91.3(3) . .
O4W Cd2 C8 O4 -172.3(3) . .
O6 Cd2 C8 O4 74.1(5) 6_565 .
O3 Cd2 C8 O4 178.0(4) . .
O5 Cd2 C8 O4 -80.8(3) 4_656 .
O5 Cd2 C8 O4 -5.1(3) 6_565 .
C22 Cd2 C8 O4 15.4(4) 6_565 .
O3W Cd2 C8 C3 162(6) . .
O4W Cd2 C8 C3 -102(6) . .
O4 Cd2 C8 C3 71(6) . .
O6 Cd2 C8 C3 145(5) 6_565 .
O3 Cd2 C8 C3 -111(6) . .
O5 Cd2 C8 C3 -10(6) 4_656 .
O5 Cd2 C8 C3 66(6) 6_565 .
C22 Cd2 C8 C3 86(6) 6_565 .
C6 C5 C9 N1 -107.2(5) . .
C4 C5 C9 N1 79.0(6) . .
N1 C10 C11 N2 44.6(5) . .
N2 C12 C13 C14 170.1(4) . .
C12 C13 C14 N1 -72.0(6) . 5_656
N2 C15 C16 C21 -106.8(5) . .
N2 C15 C16 C17 72.9(6) . .
C21 C16 C17 C18 0.1(7) . .
C15 C16 C17 C18 -179.5(4) . .
C16 C17 C18 C19 0.8(7) . .
C16 C17 C18 C22 -178.2(5) . .
C17 C18 C19 C20 -0.3(7) . .
C22 C18 C19 C20 178.7(5) . .
C18 C19 C20 C21 -1.0(7) . .
C18 C19 C20 C23 179.8(4) . .
C19 C20 C21 C16 2.0(7) . .
C23 C20 C21 C16 -178.9(4) . .
C17 C16 C21 C20 -1.5(7) . .
C15 C16 C21 C20 178.1(4) . .
C17 C18 C22 O5 157.3(5) . .
C19 C18 C22 O5 -21.7(8) . .
C17 C18 C22 O6 -22.0(8) . .
C19 C18 C22 O6 159.0(5) . .
C17 C18 C22 Cd2 -15(6) . 6_566
C19 C18 C22 Cd2 166(5) . 6_566
C19 C20 C23 O8 176.5(5) . .
C21 C20 C23 O8 -2.6(7) . .
C19 C20 C23 O7 -5.0(7) . .
C21 C20 C23 O7 175.8(5) . .
C11 C10 N1 C14 -166.1(4) . 5_656
C11 C10 N1 C9 67.3(5) . .
C5 C9 N1 C10 59.1(5) . .
C5 C9 N1 C14 -68.1(5) . 5_656
C13 C12 N2 C15 64.2(5) . .
C13 C12 N2 C11 -172.3(4) . .
C16 C15 N2 C12 -172.6(4) . .
C16 C15 N2 C11 64.1(5) . .
C10 C11 N2 C12 76.5(5) . .
C10 C11 N2 C15 -159.5(4) . .
O2 C7 O1 Cd1 4.6(5) . .
C1 C7 O1 Cd1 -174.8(4) . .
O2 Cd1 O1 C7 -2.6(3) . .
O2 Cd1 O1 C7 177.4(3) 2_756 .
O1W Cd1 O1 C7 -74.1(3) 2_756 .
O1W Cd1 O1 C7 92.9(3) . .
O1 Cd1 O1 C7 -150.7(4) 2_756 .
O2W' Cd1 O1 C7 45.8(10) 2_756 .
O2W' Cd1 O1 C7 15.9(8) . .
O2W Cd1 O1 C7 18(2) 2_756 .
O2W Cd1 O1 C7 44(2) . .
C7 Cd1 O1 C7 -164.0(2) 2_756 .
O1 C7 O2 Cd1 -4.9(5) . .
C1 C7 O2 Cd1 174.4(4) . .
O2 Cd1 O2 C7 23(100) 2_756 .
O1W Cd1 O2 C7 122.8(3) 2_756 .
O1W Cd1 O2 C7 -77.6(3) . .
O1 Cd1 O2 C7 42.5(4) 2_756 .
O1 Cd1 O2 C7 2.6(3) . .
O2W' Cd1 O2 C7 -150.9(6) 2_756 .
O2W' Cd1 O2 C7 -163.9(6) . .
O2W Cd1 O2 C7 -162.8(16) 2_756 .
O2W Cd1 O2 C7 -152.1(16) . .
C7 Cd1 O2 C7 45.1(6) 2_756 .
O4 C8 O3 Cd2 -2.1(4) . .
C3 C8 O3 Cd2 176.8(4) . .
O3W Cd2 O3 C8 89.7(3) . .
O4W Cd2 O3 C8 -170.8(3) . .
O4 Cd2 O3 C8 1.2(2) . .
O6 Cd2 O3 C8 138.1(4) 6_565 .
O5 Cd2 O3 C8 -79.6(3) 4_656 .
O5 Cd2 O3 C8 -5.4(4) 6_565 .
C22 Cd2 O3 C8 71.0(9) 6_565 .
O2 Cd1 O2W O2W' 114(85) . 2_756
O2 Cd1 O2W O2W' -66(85) 2_756 2_756
O1W Cd1 O2W O2W' -157(85) 2_756 2_756
O1W Cd1 O2W O2W' 26(84) . 2_756
O1 Cd1 O2W O2W' -83(85) 2_756 2_756
O1 Cd1 O2W O2W' 77(85) . 2_756
O2W' Cd1 O2W O2W' 149(87) . 2_756
O2W Cd1 O2W O2W' 147(92) 2_756 2_756
C7 Cd1 O2W O2W' -74(85) 2_756 2_756
C7 Cd1 O2W O2W' 99(84) . 2_756
O2 Cd1 O2W O2W -33(9) . 2_756
O2 Cd1 O2W O2W 147(9) 2_756 2_756
O1W Cd1 O2W O2W 57(9) 2_756 2_756
O1W Cd1 O2W O2W -120(9) . 2_756
O1 Cd1 O2W O2W 131(8) 2_756 2_756
O1 Cd1 O2W O2W -69(10) . 2_756
O2W' Cd1 O2W O2W -147(92) 2_756 2_756
O2W' Cd1 O2W O2W 2(6) . 2_756
C7 Cd1 O2W O2W 139(8) 2_756 2_756
C7 Cd1 O2W O2W -47(9) . 2_756
O2 Cd1 O2W O2W' -35(3) . .
O2 Cd1 O2W O2W' 145(3) 2_756 .
O1W Cd1 O2W O2W' 55(3) 2_756 .
O1W Cd1 O2W O2W' -122(3) . .
O1 Cd1 O2W O2W' 129(2) 2_756 .
O1 Cd1 O2W O2W' -71(4) . .
O2W' Cd1 O2W O2W' -149(87) 2_756 .
O2W Cd1 O2W O2W' -2(6) 2_756 .
C7 Cd1 O2W O2W' 137(3) 2_756 .
C7 Cd1 O2W O2W' -49(4) . .
O2W' O2W O2W' O2W 142(100) 2_756 2_756
Cd1 O2W O2W' O2W 160(57) . 2_756
O2W O2W O2W' O2W' -142(100) 2_756 2_756
Cd1 O2W O2W' O2W' 18(52) . 2_756
O2W' O2W O2W' Cd1 -18(52) 2_756 .
O2W O2W O2W' Cd1 -160(57) 2_756 .
O2 Cd1 O2W' O2W 114(85) . 2_756
O2 Cd1 O2W' O2W -66(85) 2_756 2_756
O1W Cd1 O2W' O2W -153(85) 2_756 2_756
O1W Cd1 O2W' O2W 23(85) . 2_756
O1 Cd1 O2W' O2W -104(85) 2_756 2_756
O1 Cd1 O2W' O2W 99(85) . 2_756
O2W' Cd1 O2W' O2W -30(83) 2_756 2_756
O2W Cd1 O2W' O2W -32(88) . 2_756
C7 Cd1 O2W' O2W -82(85) 2_756 2_756
C7 Cd1 O2W' O2W 106(85) . 2_756
O2 Cd1 O2W' O2W 145(3) . .
O2 Cd1 O2W' O2W -35(3) 2_756 .
O1W Cd1 O2W' O2W -122(3) 2_756 .
O1W Cd1 O2W' O2W 55(3) . .
O1 Cd1 O2W' O2W -73(3) 2_756 .
O1 Cd1 O2W' O2W 130(4) . .
O2W' Cd1 O2W' O2W 2(5) 2_756 .
O2W Cd1 O2W' O2W 32(88) 2_756 .
C7 Cd1 O2W' O2W -50(3) 2_756 .
C7 Cd1 O2W' O2W 138(3) . .
O2 Cd1 O2W' O2W' 144(2) . 2_756
O2 Cd1 O2W' O2W' -36(2) 2_756 2_756
O1W Cd1 O2W' O2W' -124(2) 2_756 2_756
O1W Cd1 O2W' O2W' 53(2) . 2_756
O1 Cd1 O2W' O2W' -74(3) 2_756 2_756
O1 Cd1 O2W' O2W' 128.4(19) . 2_756
O2W Cd1 O2W' O2W' 30(83) 2_756 2_756
O2W Cd1 O2W' O2W' -2(5) . 2_756
C7 Cd1 O2W' O2W' -52(3) 2_756 2_756
C7 Cd1 O2W' O2W' 136(2) . 2_756
O3 C8 O4 Cd2 2.1(5) . .
C3 C8 O4 Cd2 -176.7(3) . .
O3W Cd2 O4 C8 -85.5(3) . .
O4W Cd2 O4 C8 10.8(4) . .
O6 Cd2 O4 C8 -148.1(3) 6_565 .
O3 Cd2 O4 C8 -1.1(2) . .
O5 Cd2 O4 C8 97.7(3) 4_656 .
O5 Cd2 O4 C8 175.8(3) 6_565 .
C22 Cd2 O4 C8 -170.6(3) 6_565 .
O6 C22 O5 Cd2 103.4(6) . 4_646
C18 C22 O5 Cd2 -75.9(6) . 4_646
Cd2 C22 O5 Cd2 103.5(3) 6_566 4_646
O6 C22 O5 Cd2 -0.1(6) . 6_566
C18 C22 O5 Cd2 -179.4(5) . 6_566
O5 C22 O6 Cd2 0.1(6) . 6_566
C18 C22 O6 Cd2 179.4(4) . 6_566
O8W' O8W O8W' O8W -15(7) 2_756 2_756
O8W O8W O8W' O8W' 15(7) 2_756 2_756
